data_7246310
loop_
_publ_author_name
'McAllister, Linda J.'
'Taylor, James'
'Pridmore, Natalie E.'
'McEllin, Alice J.'
'Whitwood, Adrian C.'
'Karadakov, Peter B.'
'Bruce, Duncan W.'

_publ_section_title
;
 Halogen-bonded liquid-crystalline complexes formed from
 4-alkoxyphenylpyridines with iodine and with interhalogens
;
_journal_issue 11
_journal_name_full CrystEngComm
_journal_page_first 1683
_journal_page_last 1692
_journal_paper_doi 10.1039/D2CE01555B
_journal_volume 25
_journal_year 2023
_chemical_formula_moiety 'Br, C15 H18 N O'
_chemical_formula_sum 'C15 H18 Br N O'
_chemical_formula_weight 308.21
_space_group_crystal_system triclinic
_space_group_IT_number 2
_space_group_name_Hall '-P 1'
_space_group_name_H-M_alt 'P -1'
_atom_sites_solution_hydrogens mixed
_atom_sites_solution_primary iterative
_audit_creation_date 2021-11-10
_audit_creation_method
;
Olex2 1.5-beta
(compiled 2021.11.04 svn.r5db059d7 for OlexSys, GUI svn.r6419)
;
_audit_update_record
;
2021-11-24 deposited with the CCDC.	2023-02-20 downloaded from the CCDC.
;
_cell_angle_alpha 86.724(4)
_cell_angle_beta 86.237(4)
_cell_angle_gamma 70.833(4)
_cell_formula_units_Z 2
_cell_length_a 6.6716(3)
_cell_length_b 8.3651(4)
_cell_length_c 13.0803(6)
_cell_measurement_reflns_used 3054
_cell_measurement_temperature 110.05(10)
_cell_measurement_theta_max 31.3090
_cell_measurement_theta_min 3.1160
_cell_volume 687.55(6)
_computing_cell_refinement
;
CrysAlisPro, Agilent Technologies,
Version 1.171.36.32 (release 02-08-2013 CrysAlis171 .NET)
(compiled Aug  2 2013,16:46:58)
;
_computing_data_collection
;
CrysAlisPro, Agilent Technologies,
Version 1.171.36.32 (release 02-08-2013 CrysAlis171 .NET)
(compiled Aug  2 2013,16:46:58)
;
_computing_data_reduction
;
CrysAlisPro, Agilent Technologies,
Version 1.171.36.32 (release 02-08-2013 CrysAlis171 .NET)
(compiled Aug  2 2013,16:46:58)
;
_computing_molecular_graphics 'Olex2 1.5-beta (Dolomanov et al., 2009)'
_computing_publication_material 'Olex2 1.5-beta (Dolomanov et al., 2009)'
_computing_structure_refinement 'SHELXL 2018/3 (Sheldrick, 2015)'
_computing_structure_solution
;
Superflip  (Palatinus & Chapuis, 2007;Palatinus & van der Lee, 2008;
Palatinus et al., 2012)
;
_diffrn_ambient_temperature 110.05(10)
_diffrn_detector_area_resol_mean 16.1450
_diffrn_measured_fraction_theta_full 0.993
_diffrn_measured_fraction_theta_max 0.989
_diffrn_measurement_details
;
#__ type_ start__ end____ width___ exp.time_
  1 omega    8.00   88.00   1.0000   50.0000
omega____ theta____ kappa____ phi______ frames
    -       26.4802   57.0000  120.0000 80

#__ type_ start__ end____ width___ exp.time_
  2 omega   25.00   68.00   1.0000   50.0000
omega____ theta____ kappa____ phi______ frames
    -       26.4802  -99.0000    0.0000 43

#__ type_ start__ end____ width___ exp.time_
  3 omega   -3.00   68.00   1.0000   50.0000
omega____ theta____ kappa____ phi______ frames
    -       26.4802  -99.0000 -180.0000 71

#__ type_ start__ end____ width___ exp.time_
  4 omega  -41.00   42.00   1.0000   50.0000
omega____ theta____ kappa____ phi______ frames
    -       26.4802  -57.0000 -120.0000 83

#__ type_ start__ end____ width___ exp.time_
  5 omega  -14.00   96.00   1.0000   50.0000
omega____ theta____ kappa____ phi______ frames
    -       26.4802   19.0000   60.0000 110
;
_diffrn_measurement_device_type 'SuperNova, Single source at offset, Eos'
_diffrn_measurement_method '\w scans'
_diffrn_orient_matrix_UB_11 -0.0212039000
_diffrn_orient_matrix_UB_12 0.0557081000
_diffrn_orient_matrix_UB_13 0.0412072000
_diffrn_orient_matrix_UB_21 -0.0501638000
_diffrn_orient_matrix_UB_22 0.0691308000
_diffrn_orient_matrix_UB_23 -0.0336311000
_diffrn_orient_matrix_UB_31 -0.0986608000
_diffrn_orient_matrix_UB_32 -0.0136913000
_diffrn_orient_matrix_UB_33 0.0113305000
_diffrn_radiation_monochromator mirror
_diffrn_radiation_type 'Mo K\a'
_diffrn_radiation_wavelength 0.71073
_diffrn_reflns_av_R_equivalents 0.0273
_diffrn_reflns_av_unetI/netI 0.0511
_diffrn_reflns_Laue_measured_fraction_full 0.993
_diffrn_reflns_Laue_measured_fraction_max 0.989
_diffrn_reflns_limit_h_max 9
_diffrn_reflns_limit_h_min -9
_diffrn_reflns_limit_k_max 7
_diffrn_reflns_limit_k_min -11
_diffrn_reflns_limit_l_max 16
_diffrn_reflns_limit_l_min -18
_diffrn_reflns_number 6296
_diffrn_reflns_point_group_measured_fraction_full 0.993
_diffrn_reflns_point_group_measured_fraction_max 0.989
_diffrn_reflns_theta_full 26.000
_diffrn_reflns_theta_max 30.030
_diffrn_reflns_theta_min 2.965
_diffrn_source 'SuperNova (Mo) X-ray Source'
_exptl_absorpt_coefficient_mu 2.977
_exptl_absorpt_correction_T_max 0.912
_exptl_absorpt_correction_T_min 0.724
_exptl_absorpt_correction_type analytical
_exptl_absorpt_process_details
;
CrysAlisPro, Agilent Technologies,
Version 1.171.36.32 (release 02-08-2013 CrysAlis171 .NET)
(compiled Aug  2 2013,16:46:58)
Analytical numeric absorption correction using a multifaceted crystal
			model based on expressions derived by R.C. Clark & J.S. Reid.
(Clark, R. C. & Reid, J. S. (1995). Acta Cryst. A51, 887-897)
;
_exptl_crystal_colour 'clear light yellow'
_exptl_crystal_colour_lustre clear
_exptl_crystal_colour_modifier light
_exptl_crystal_colour_primary yellow
_exptl_crystal_density_diffrn 1.489
_exptl_crystal_description plank
_exptl_crystal_F_000 316
_exptl_crystal_size_max 0.2783
_exptl_crystal_size_mid 0.0772
_exptl_crystal_size_min 0.0314
_refine_diff_density_max 0.708
_refine_diff_density_min -0.676
_refine_diff_density_rms 0.090
_refine_ls_extinction_method none
_refine_ls_goodness_of_fit_ref 1.063
_refine_ls_hydrogen_treatment mixed
_refine_ls_matrix_type full
_refine_ls_number_parameters 168
_refine_ls_number_reflns 4001
_refine_ls_number_restraints 0
_refine_ls_restrained_S_all 1.063
_refine_ls_R_factor_all 0.0458
_refine_ls_R_factor_gt 0.0373
_refine_ls_shift/su_max 0.001
_refine_ls_shift/su_mean 0.000
_refine_ls_structure_factor_coef Fsqd
_refine_ls_weighting_details 'w=1/[\s^2^(Fo^2^)+(0.0273P)^2^+0.1791P] where P=(Fo^2^+2Fc^2^)/3'
_refine_ls_weighting_scheme calc
_refine_ls_wR_factor_gt 0.0735
_refine_ls_wR_factor_ref 0.0779
_reflns_Friedel_coverage 0.000
_reflns_number_gt 3534
_reflns_number_total 4001
_reflns_threshold_expression 'I > 2\s(I)'
_cod_data_source_file d2ce01555b2.cif
_cod_data_source_block dwb1337
_cod_depositor_comments 'Adding full bibliography for 7246304--7246312.cif.'
_cod_original_cell_volume 687.56(6)
_cod_database_code 7246310
_shelx_shelxl_version_number 2018/3
_chemical_oxdiff_formula 'C15 H18 Br1 N1 O1'
_chemical_oxdiff_usercomment 'Linda LJM380'
_shelx_space_group_comment
;
The symmetry employed for this shelxl refinement is uniquely defined
by the following loop, which should always be used as a source of
symmetry information in preference to the above space-group names.
They are only intended as comments.
;
_olex2_refinement_description
;
1. Fixed Uiso
 At 1.2 times of:
  All C(H) groups, All C(H,H) groups
 At 1.5 times of:
  All C(H,H,H) groups
2.a Secondary CH2 refined with riding coordinates:
 C12(H12A,H12B), C13(H13A,H13B), C14(H14A,H14B)
2.b Aromatic/amide H refined with riding coordinates:
 C1(H1), C2(H2), C4(H4), C5(H5), C7(H7), C8(H8), C10(H10), C11(H11)
2.c Idealised Me refined as rotating group:
 C15(H15A,H15B,H15C)
;
_olex2_date_sample_data_collection 1379001874.0
_olex2_submission_special_instructions 'No special instructions were received'

loop_
_space_group_symop_operation_xyz
'x, y, z'
'-x, -y, -z'

loop_
_atom_site_label
_atom_site_type_symbol
_atom_site_fract_x
_atom_site_fract_y
_atom_site_fract_z
_atom_site_U_iso_or_equiv
_atom_site_adp_type
_atom_site_occupancy
_atom_site_site_symmetry_order
_atom_site_calc_flag
_atom_site_refinement_flags_posn
_atom_site_refinement_flags_adp
_atom_site_refinement_flags_occupancy
_atom_site_disorder_assembly
_atom_site_disorder_group
Br1 Br 0.08639(3) 0.29004(3) 0.91184(2) 0.02102(7) Uani 1 1 d . . . . .
C1 C -0.5738(4) 0.4822(3) 0.1416(2) 0.0289(5) Uani 1 1 d . . . . .
H1 H -0.673324 0.586721 0.156504 0.035 Uiso 1 1 calc R U . . .
C2 C -0.3798(3) 0.4328(3) 0.1837(2) 0.0272(5) Uani 1 1 d . . . . .
H2 H -0.348182 0.505290 0.226555 0.033 Uiso 1 1 calc R U . . .
C3 C -0.2285(3) 0.2766(3) 0.16380(17) 0.0182(4) Uani 1 1 d . . . . .
C4 C -0.2866(4) 0.1756(3) 0.0982(2) 0.0268(5) Uani 1 1 d . . . . .
H4 H -0.191662 0.069760 0.082188 0.032 Uiso 1 1 calc R U . . .
C5 C -0.4820(4) 0.2308(3) 0.0571(2) 0.0288(5) Uani 1 1 d . . . . .
H5 H -0.518145 0.162276 0.013100 0.035 Uiso 1 1 calc R U . . .
C6 C -0.0210(3) 0.2196(3) 0.21050(17) 0.0176(4) Uani 1 1 d . . . . .
C7 C 0.0332(3) 0.3223(3) 0.27628(19) 0.0229(5) Uani 1 1 d . . . . .
H7 H -0.061315 0.430032 0.288319 0.027 Uiso 1 1 calc R U . . .
C8 C 0.2229(3) 0.2684(3) 0.32386(19) 0.0242(5) Uani 1 1 d . . . . .
H8 H 0.254145 0.338827 0.368311 0.029 Uiso 1 1 calc R U . . .
C9 C 0.3677(3) 0.1095(3) 0.30585(17) 0.0193(4) Uani 1 1 d . . . . .
C10 C 0.3202(3) 0.0067(3) 0.23857(19) 0.0245(5) Uani 1 1 d . . . . .
H10 H 0.417493 -0.099190 0.224455 0.029 Uiso 1 1 calc R U . . .
C11 C 0.1274(3) 0.0623(3) 0.19247(19) 0.0245(5) Uani 1 1 d . . . . .
H11 H 0.096497 -0.008159 0.147910 0.029 Uiso 1 1 calc R U . . .
C12 C 0.7002(3) -0.0972(3) 0.34491(19) 0.0231(5) Uani 1 1 d . . . . .
H12A H 0.748880 -0.111687 0.273452 0.028 Uiso 1 1 calc R U . . .
H12B H 0.636234 -0.183436 0.365749 0.028 Uiso 1 1 calc R U . . .
C13 C 0.8837(3) -0.1137(3) 0.41002(19) 0.0217(4) Uani 1 1 d . . . . .
H13A H 0.832919 -0.095310 0.480976 0.026 Uiso 1 1 calc R U . . .
H13B H 0.948011 -0.028173 0.388010 0.026 Uiso 1 1 calc R U . . .
C14 C 1.0486(4) -0.2882(3) 0.4015(2) 0.0279(5) Uani 1 1 d . . . . .
H14A H 1.090630 -0.308859 0.329779 0.033 Uiso 1 1 calc R U . . .
H14B H 0.985166 -0.372517 0.427284 0.033 Uiso 1 1 calc R U . . .
C15 C 1.2449(4) -0.3091(3) 0.4602(2) 0.0363(6) Uani 1 1 d . . . . .
H15A H 1.308361 -0.225679 0.435303 0.054 Uiso 1 1 calc R U . . .
H15B H 1.345010 -0.420285 0.450554 0.054 Uiso 1 1 calc R U . . .
H15C H 1.205629 -0.294496 0.531826 0.054 Uiso 1 1 calc R U . . .
N1 N -0.6202(3) 0.3805(3) 0.07928(16) 0.0246(4) Uani 1 1 d . . . . .
H1A H -0.738(5) 0.409(4) 0.060(2) 0.038(8) Uiso 1 1 d . . . . .
O1 O 0.5477(2) 0.06825(19) 0.35801(13) 0.0222(3) Uani 1 1 d . . . . .

loop_
_atom_site_aniso_label
_atom_site_aniso_U_11
_atom_site_aniso_U_22
_atom_site_aniso_U_33
_atom_site_aniso_U_23
_atom_site_aniso_U_13
_atom_site_aniso_U_12
Br1 0.01511(10) 0.02260(11) 0.02386(13) -0.00532(8) -0.00468(8) -0.00269(8)
C1 0.0164(10) 0.0304(12) 0.0370(15) -0.0008(11) -0.0038(10) -0.0032(9)
C2 0.0175(10) 0.0284(12) 0.0350(15) -0.0053(10) -0.0067(9) -0.0050(9)
C3 0.0139(9) 0.0218(10) 0.0185(11) 0.0054(8) -0.0024(8) -0.0061(8)
C4 0.0190(10) 0.0276(11) 0.0331(14) -0.0025(10) -0.0086(9) -0.0054(9)
C5 0.0237(11) 0.0352(13) 0.0301(14) 0.0013(10) -0.0099(10) -0.0119(10)
C6 0.0127(9) 0.0203(10) 0.0195(11) 0.0026(8) -0.0012(7) -0.0053(8)
C7 0.0181(10) 0.0206(10) 0.0275(13) -0.0023(9) -0.0071(9) -0.0015(8)
C8 0.0211(10) 0.0223(10) 0.0277(13) -0.0051(9) -0.0089(9) -0.0027(9)
C9 0.0151(9) 0.0237(10) 0.0184(11) 0.0002(8) -0.0028(8) -0.0050(8)
C10 0.0170(10) 0.0231(11) 0.0302(13) -0.0078(9) -0.0052(9) -0.0003(8)
C11 0.0183(10) 0.0260(11) 0.0289(13) -0.0069(9) -0.0056(9) -0.0053(9)
C12 0.0156(10) 0.0247(11) 0.0255(13) -0.0060(9) -0.0050(8) -0.0001(8)
C13 0.0167(10) 0.0238(10) 0.0221(12) -0.0015(9) -0.0054(8) -0.0021(8)
C14 0.0200(11) 0.0292(12) 0.0292(14) -0.0048(10) -0.0094(9) 0.0014(9)
C15 0.0240(12) 0.0354(13) 0.0425(17) -0.0029(12) -0.0144(11) 0.0023(10)
N1 0.0136(9) 0.0334(11) 0.0268(11) 0.0077(8) -0.0063(8) -0.0082(8)
O1 0.0146(7) 0.0237(8) 0.0245(9) -0.0045(6) -0.0073(6) 0.0006(6)

loop_
_atom_type_symbol
_atom_type_description
_atom_type_scat_dispersion_real
_atom_type_scat_dispersion_imag
_atom_type_scat_source
C C 0.0033 0.0016 'International Tables Vol C Tables 4.2.6.8 and 6.1.1.4'
H H 0.0000 0.0000 'International Tables Vol C Tables 4.2.6.8 and 6.1.1.4'
Br Br -0.2901 2.4595 'International Tables Vol C Tables 4.2.6.8 and 6.1.1.4'
N N 0.0061 0.0033 'International Tables Vol C Tables 4.2.6.8 and 6.1.1.4'
O O 0.0106 0.0060 'International Tables Vol C Tables 4.2.6.8 and 6.1.1.4'

loop_
_exptl_crystal_face_index_h
_exptl_crystal_face_index_k
_exptl_crystal_face_index_l
_exptl_crystal_face_perp_dist
_exptl_oxdiff_crystal_face_indexfrac_h
_exptl_oxdiff_crystal_face_indexfrac_k
_exptl_oxdiff_crystal_face_indexfrac_l
_exptl_oxdiff_crystal_face_x
_exptl_oxdiff_crystal_face_y
_exptl_oxdiff_crystal_face_z
0 0 -1 0.0187 0.0000 0.0000 -1.0000 -0.0412 0.0336 -0.0113
0 0 1 0.0127 -0.0000 -0.0000 1.0000 0.0412 -0.0336 0.0113
-1 0 0 0.1305 -1.0000 0.0000 0.0000 0.0212 0.0502 0.0987
1 0 0 0.1065 1.0000 -0.0000 -0.0000 -0.0212 -0.0502 -0.0987
0 1 0 0.0386 0.0000 1.0000 -0.0000 0.0557 0.0691 -0.0137
0 -1 0 0.0386 -0.0000 -1.0000 0.0000 -0.0557 -0.0691 0.0137
-1 -1 -2 0.1105 -1.0000 -1.0000 -2.0000 -0.1169 0.0483 0.0897

loop_
_geom_angle_atom_site_label_1
_geom_angle_atom_site_label_2
_geom_angle_atom_site_label_3
_geom_angle
_geom_angle_site_symmetry_1
_geom_angle_site_symmetry_3
_geom_angle_publ_flag
C2 C1 H1 120.1 . . ?
N1 C1 H1 120.1 . . ?
N1 C1 C2 119.9(2) . . ?
C1 C2 H2 119.3 . . ?
C1 C2 C3 121.4(2) . . ?
C3 C2 H2 119.3 . . ?
C2 C3 C4 115.97(19) . . ?
C2 C3 C6 122.2(2) . . ?
C4 C3 C6 121.8(2) . . ?
C3 C4 H4 119.7 . . ?
C5 C4 C3 120.6(2) . . ?
C5 C4 H4 119.7 . . ?
C4 C5 H5 119.6 . . ?
N1 C5 C4 120.8(2) . . ?
N1 C5 H5 119.6 . . ?
C7 C6 C3 120.85(19) . . ?
C11 C6 C3 122.1(2) . . ?
C11 C6 C7 117.08(19) . . ?
C6 C7 H7 119.2 . . ?
C8 C7 C6 121.6(2) . . ?
C8 C7 H7 119.2 . . ?
C7 C8 H8 119.9 . . ?
C7 C8 C9 120.2(2) . . ?
C9 C8 H8 119.9 . . ?
C10 C9 C8 119.28(19) . . ?
O1 C9 C8 115.30(19) . . ?
O1 C9 C10 125.42(19) . . ?
C9 C10 H10 120.2 . . ?
C11 C10 C9 119.6(2) . . ?
C11 C10 H10 120.2 . . ?
C6 C11 H11 118.9 . . ?
C10 C11 C6 122.1(2) . . ?
C10 C11 H11 118.9 . . ?
H12A C12 H12B 108.4 . . ?
C13 C12 H12A 110.1 . . ?
C13 C12 H12B 110.1 . . ?
O1 C12 H12A 110.1 . . ?
O1 C12 H12B 110.1 . . ?
O1 C12 C13 107.97(18) . . ?
C12 C13 H13A 109.5 . . ?
C12 C13 H13B 109.5 . . ?
C12 C13 C14 110.54(19) . . ?
H13A C13 H13B 108.1 . . ?
C14 C13 H13A 109.5 . . ?
C14 C13 H13B 109.5 . . ?
C13 C14 H14A 109.0 . . ?
C13 C14 H14B 109.0 . . ?
C13 C14 C15 113.1(2) . . ?
H14A C14 H14B 107.8 . . ?
C15 C14 H14A 109.0 . . ?
C15 C14 H14B 109.0 . . ?
C14 C15 H15A 109.5 . . ?
C14 C15 H15B 109.5 . . ?
C14 C15 H15C 109.5 . . ?
H15A C15 H15B 109.5 . . ?
H15A C15 H15C 109.5 . . ?
H15B C15 H15C 109.5 . . ?
C1 N1 H1A 118(2) . . ?
C5 N1 C1 121.3(2) . . ?
C5 N1 H1A 121(2) . . ?
C9 O1 C12 117.66(16) . . ?

loop_
_geom_bond_atom_site_label_1
_geom_bond_atom_site_label_2
_geom_bond_distance
_geom_bond_site_symmetry_2
_geom_bond_publ_flag
C1 H1 0.9300 . ?
C1 C2 1.366(3) . ?
C1 N1 1.330(3) . ?
C2 H2 0.9300 . ?
C2 C3 1.390(3) . ?
C3 C4 1.394(3) . ?
C3 C6 1.470(3) . ?
C4 H4 0.9300 . ?
C4 C5 1.367(3) . ?
C5 H5 0.9300 . ?
C5 N1 1.323(3) . ?
C6 C7 1.392(3) . ?
C6 C11 1.384(3) . ?
C7 H7 0.9300 . ?
C7 C8 1.374(3) . ?
C8 H8 0.9300 . ?
C8 C9 1.385(3) . ?
C9 C10 1.384(3) . ?
C9 O1 1.355(2) . ?
C10 H10 0.9300 . ?
C10 C11 1.383(3) . ?
C11 H11 0.9300 . ?
C12 H12A 0.9700 . ?
C12 H12B 0.9700 . ?
C12 C13 1.502(3) . ?
C12 O1 1.435(3) . ?
C13 H13A 0.9700 . ?
C13 H13B 0.9700 . ?
C13 C14 1.517(3) . ?
C14 H14A 0.9700 . ?
C14 H14B 0.9700 . ?
C14 C15 1.517(3) . ?
C15 H15A 0.9600 . ?
C15 H15B 0.9600 . ?
C15 H15C 0.9600 . ?
N1 H1A 0.79(3) . ?

loop_
_geom_hbond_atom_site_label_D
_geom_hbond_atom_site_label_H
_geom_hbond_atom_site_label_A
_geom_hbond_distance_DH
_geom_hbond_distance_HA
_geom_hbond_distance_DA
_geom_hbond_angle_DHA
_geom_hbond_site_symmetry_A
_geom_hbond_publ_flag
N1 H1A Br1 0.79(3) 2.72(3) 3.305(2) 132(3) 1_454 yes

loop_
_geom_torsion_atom_site_label_1
_geom_torsion_atom_site_label_2
_geom_torsion_atom_site_label_3
_geom_torsion_atom_site_label_4
_geom_torsion
_geom_torsion_site_symmetry_1
_geom_torsion_site_symmetry_2
_geom_torsion_site_symmetry_3
_geom_torsion_site_symmetry_4
_geom_torsion_publ_flag
C1 C2 C3 C4 0.5(4) . . . . ?
C1 C2 C3 C6 -178.4(2) . . . . ?
C2 C1 N1 C5 0.3(4) . . . . ?
C2 C3 C4 C5 0.0(4) . . . . ?
C2 C3 C6 C7 -0.8(3) . . . . ?
C2 C3 C6 C11 178.5(2) . . . . ?
C3 C4 C5 N1 -0.4(4) . . . . ?
C3 C6 C7 C8 177.3(2) . . . . ?
C3 C6 C11 C10 -178.2(2) . . . . ?
C4 C3 C6 C7 -179.7(2) . . . . ?
C4 C3 C6 C11 -0.4(3) . . . . ?
C4 C5 N1 C1 0.3(4) . . . . ?
C6 C3 C4 C5 179.0(2) . . . . ?
C6 C7 C8 C9 1.0(4) . . . . ?
C7 C6 C11 C10 1.1(4) . . . . ?
C7 C8 C9 C10 0.8(4) . . . . ?
C7 C8 C9 O1 -179.0(2) . . . . ?
C8 C9 C10 C11 -1.6(4) . . . . ?
C8 C9 O1 C12 177.9(2) . . . . ?
C9 C10 C11 C6 0.6(4) . . . . ?
C10 C9 O1 C12 -1.8(3) . . . . ?
C11 C6 C7 C8 -1.9(4) . . . . ?
C12 C13 C14 C15 176.3(2) . . . . ?
C13 C12 O1 C9 -179.71(19) . . . . ?
N1 C1 C2 C3 -0.7(4) . . . . ?
O1 C9 C10 C11 178.1(2) . . . . ?
O1 C12 C13 C14 178.6(2) . . . . ?
